data_2221533
loop_
_publ_author_name
'Abdul Alhadi, Abeer A.'
'Ali, Hapipah Mohd.'
'Ng, Seik Weng'

_publ_section_title
;<i>N</i>'-(3-Bromo-5-chloro-2-hydroxybenzylidene)-3,4,5-trihydroxybenzohydrazide
 methanol solvate
;
_journal_coeditor_code TK2400
_journal_issue 4
_journal_name_full 'Acta Crystallographica Section E'
_journal_page_first o909
_journal_paper_doi 10.1107/S1600536809010575
_journal_volume 65
_journal_year 2009
_chemical_formula_iupac 'C14 H10 Br Cl N2 O5, C H4 O'
_chemical_formula_moiety 'C14 H10 Br Cl N2 O5, C H4 O'
_chemical_formula_sum 'C15 H14 Br Cl N2 O6'
_chemical_formula_weight 433.64
_chemical_name_systematic
;<i>N</i>'-(3-Bromo-5-chloro-2-hydroxybenzylidene)-3,4,5-trihydroxybenzohydrazide
methanol
 solvate
;
_space_group_IT_number 15
_symmetry_cell_setting monoclinic
_symmetry_space_group_name_Hall '-C 2yc'
_symmetry_space_group_name_H-M 'C 1 2/c 1'
_atom_sites_solution_hydrogens geom
_atom_sites_solution_primary direct
_atom_sites_solution_secondary difmap
_audit_creation_method SHELXL-97
_cell_angle_alpha 90
_cell_angle_beta 136.6410(10)
_cell_angle_gamma 90
_cell_formula_units_Z 8
_cell_length_a 21.6157(3)
_cell_length_b 12.7408(2)
_cell_length_c 17.0803(2)
_cell_measurement_reflns_used 8789
_cell_measurement_temperature 123(2)
_cell_measurement_theta_max 28.3
_cell_measurement_theta_min 2.7
_cell_volume 3229.57(10)
_computing_cell_refinement 'SAINT (Bruker, 2008)'
_computing_data_collection 'APEX2 (Bruker, 2008)'
_computing_data_reduction 'SAINT (Bruker, 2008)'
_computing_molecular_graphics 'X-SEED (Barbour, 2001)'
_computing_publication_material 'publCIF (Westrip, 2009)'
_computing_structure_refinement 'SHELXL97 (Sheldrick, 2008)'
_computing_structure_solution 'SHELXS97 (Sheldrick, 2008)'
_diffrn_ambient_temperature 123(2)
_diffrn_measured_fraction_theta_full 1.000
_diffrn_measured_fraction_theta_max 1.000
_diffrn_measurement_device_type 'Bruker SMART APEX'
_diffrn_measurement_method \w
_diffrn_radiation_monochromator graphite
_diffrn_radiation_source 'fine-focus sealed tube'
_diffrn_radiation_type MoK\a
_diffrn_radiation_wavelength 0.71073
_diffrn_reflns_av_R_equivalents 0.016
_diffrn_reflns_av_sigmaI/netI 0.015
_diffrn_reflns_limit_h_max 26
_diffrn_reflns_limit_h_min -28
_diffrn_reflns_limit_k_max 16
_diffrn_reflns_limit_k_min -16
_diffrn_reflns_limit_l_max 21
_diffrn_reflns_limit_l_min -22
_diffrn_reflns_number 15301
_diffrn_reflns_theta_full 27.5
_diffrn_reflns_theta_max 27.5
_diffrn_reflns_theta_min 2.0
_diffrn_standards_decay_% 0
_diffrn_standards_interval_count 0
_diffrn_standards_interval_time 0
_diffrn_standards_number 0
_exptl_absorpt_coefficient_mu 2.748
_exptl_absorpt_correction_T_max 0.771
_exptl_absorpt_correction_T_min 0.610
_exptl_absorpt_correction_type multi-scan
_exptl_absorpt_process_details '(SADABS; Sheldrick, 1996)'
_exptl_crystal_colour tan
_exptl_crystal_density_diffrn 1.784
_exptl_crystal_density_method 'not measured'
_exptl_crystal_description Polyhedral
_exptl_crystal_F_000 1744
_exptl_crystal_size_max 0.20
_exptl_crystal_size_mid 0.15
_exptl_crystal_size_min 0.10
_refine_diff_density_max 0.43
_refine_diff_density_min -0.35
_refine_ls_extinction_method none
_refine_ls_goodness_of_fit_ref 1.03
_refine_ls_hydrogen_treatment mixed
_refine_ls_matrix_type full
_refine_ls_number_parameters 251
_refine_ls_number_reflns 3714
_refine_ls_number_restraints 6
_refine_ls_restrained_S_all 1.03
_refine_ls_R_factor_all 0.026
_refine_ls_R_factor_gt 0.023
_refine_ls_shift/su_max 0.001
_refine_ls_shift/su_mean 0.001
_refine_ls_structure_factor_coef Fsqd
_refine_ls_weighting_details 'calc w=1/[\s^2^(Fo^2^)+(0.0429P)^2^+3.4447P] where P=(Fo^2^+2Fc^2^)/3'
_refine_ls_weighting_scheme calc
_refine_ls_wR_factor_gt 0.066
_refine_ls_wR_factor_ref 0.068
_reflns_number_gt 3407
_reflns_number_total 3714
_reflns_threshold_expression I>2\s(I)
_cod_data_source_file tk2400.cif
_cod_data_source_block I
_cod_depositor_comments
;
The following automatic conversions were performed:
'_symmetry_cell_setting' value 'Monoclinic' changed to 'monoclinic'
according to '/home/saulius/struct/CIF-dictionaries/cif_core.dic'
dictionary named 'cif_core.dic' version 2.4.1 from
2010-06-29.

'_exptl_absorpt_correction_type' value 'Multi-scan' changed
to 'multi-scan' according to
'/home/saulius/struct/CIF-dictionaries/cif_core.dic' dictionary named
'cif_core.dic' version 2.4.1 from 2010-06-29.

Automatic conversion script
Id: cif_fix_enum 1527 2010-12-29 10:47:43Z saulius 

The following automatic conversions were performed:

'_symmetry_cell_setting' value 'Monoclinic' changed to 'monoclinic'
according to /home/saulius/struct/CIF-dictionaries/cif_core.dic
dictionary named 'cif_core.dic' version 2.4.1 from
2010-06-29.

'_exptl_absorpt_correction_type' value 'Multi-scan'
changed to 'multi-scan' according to
/home/saulius/struct/CIF-dictionaries/cif_core.dic dictionary named
'cif_core.dic' version 2.4.1 from 2010-06-29.

Automatic conversion script
Id: cif_fix_values 1715 2011-07-08 13:25:40Z adriana 
;
_cod_original_cell_volume 3229.57(8)
_cod_original_sg_symbol_H-M 'C 2/c'
_cod_database_code 2221533
_cod_database_fobs_code 2221533

loop_
_symmetry_equiv_pos_as_xyz
'x, y, z'
'-x, y, -z+1/2'
'x+1/2, y+1/2, z'
'-x+1/2, y+1/2, -z+1/2'
'-x, -y, -z'
'x, -y, z-1/2'
'-x+1/2, -y+1/2, -z'
'x+1/2, -y+1/2, z-1/2'

loop_
_atom_site_type_symbol
_atom_site_label
_atom_site_fract_x
_atom_site_fract_y
_atom_site_fract_z
_atom_site_U_iso_or_equiv
_atom_site_adp_type
_atom_site_calc_flag
_atom_site_refinement_flags
_atom_site_occupancy
_atom_site_disorder_assembly
_atom_site_disorder_group
Br Br1 0.044783(12) 0.783092(13) 0.137916(14) 0.02172(7) Uani d . 1 . .
Cl Cl1 0.01420(3) 0.35175(3) 0.10946(4) 0.02369(10) Uani d . 1 . .
N N1 0.18779(9) 0.61375(11) 0.54542(11) 0.0148(3) Uani d . 1 . .
N N2 0.23179(9) 0.58418(11) 0.65407(11) 0.0154(3) Uani d D 1 . .
O O1 0.13116(9) 0.74001(9) 0.37133(11) 0.0211(3) Uani d D 1 . .
O O2 0.20939(8) 0.74133(9) 0.69379(10) 0.0187(2) Uani d . 1 . .
O O3 0.36037(9) 0.69205(10) 1.09583(10) 0.0219(3) Uani d D 1 . .
O O4 0.37603(8) 0.47725(9) 1.12740(10) 0.0189(2) Uani d D 1 . .
O O5 0.31633(9) 0.34724(9) 0.95863(10) 0.0205(3) Uani d D 1 . .
O O6 0.15053(8) 0.88367(9) 0.75713(10) 0.0196(2) Uani d D 1 . .
C C1 0.10878(11) 0.64859(12) 0.31698(13) 0.0155(3) Uani d . 1 . .
C C2 0.06644(11) 0.65171(12) 0.20499(14) 0.0156(3) Uani d . 1 . .
C C3 0.03858(11) 0.56163(13) 0.14173(13) 0.0172(3) Uani d . 1 . .
H H3A 0.0088 0.5655 0.0652 0.021 Uiso calc R 1 . .
C C4 0.05469(11) 0.46540(12) 0.19171(14) 0.0168(3) Uani d . 1 . .
C C5 0.09940(10) 0.45814(12) 0.30364(13) 0.0158(3) Uani d . 1 . .
H H5A 0.1117 0.3914 0.3373 0.019 Uiso calc R 1 . .
C C6 0.12644(10) 0.54979(12) 0.36718(13) 0.0151(3) Uani d . 1 . .
C C7 0.17192(10) 0.53678(12) 0.48399(13) 0.0155(3) Uani d . 1 . .
H H7 0.1907 0.4684 0.5163 0.019 Uiso calc R 1 . .
C C8 0.23645(10) 0.64897(12) 0.72065(13) 0.0147(3) Uani d . 1 . .
C C9 0.27436(10) 0.60244(12) 0.82779(13) 0.0143(3) Uani d . 1 . .
C C10 0.30257(11) 0.66835(12) 0.91445(13) 0.0161(3) Uani d . 1 . .
H H10 0.2997 0.7424 0.9056 0.019 Uiso calc R 1 . .
C C11 0.33473(11) 0.62583(12) 1.01356(13) 0.0156(3) Uani d . 1 . .
C C12 0.34227(10) 0.51690(12) 1.02835(13) 0.0146(3) Uani d . 1 . .
C C13 0.31234(10) 0.45163(12) 0.94055(13) 0.0147(3) Uani d . 1 . .
C C14 0.27745(10) 0.49359(12) 0.84020(13) 0.0146(3) Uani d . 1 . .
H H14 0.2557 0.4486 0.7800 0.018 Uiso calc R 1 . .
C C15 0.06333(12) 0.92150(14) 0.65359(15) 0.0237(4) Uani d . 1 . .
H H15A 0.0445 0.9781 0.6715 0.036 Uiso calc R 1 . .
H H15B 0.0196 0.8640 0.6160 0.036 Uiso calc R 1 . .
H H15C 0.0664 0.9482 0.6027 0.036 Uiso calc R 1 . .
H H1 0.154(2) 0.731(3) 0.4365(15) 0.087(13) Uiso d D 1 . .
H H3 0.3635(18) 0.6613(19) 1.1413(18) 0.044(7) Uiso d D 1 . .
H H4 0.3783(17) 0.4119(8) 1.129(2) 0.036(7) Uiso d D 1 . .
H H5 0.3065(15) 0.3125(16) 0.9101(15) 0.030(6) Uiso d D 1 . .
H H6 0.1634(16) 0.8331(14) 0.741(2) 0.037(7) Uiso d D 1 . .
H H2 0.2604(14) 0.5242(11) 0.6799(18) 0.029(6) Uiso d D 1 . .

loop_
_atom_site_aniso_label
_atom_site_aniso_U_11
_atom_site_aniso_U_22
_atom_site_aniso_U_33
_atom_site_aniso_U_12
_atom_site_aniso_U_13
_atom_site_aniso_U_23
Br1 0.02904(11) 0.01747(10) 0.01845(10) 0.00031(6) 0.01720(9) 0.00285(6)
Cl1 0.0373(2) 0.01580(19) 0.01895(19) -0.00382(16) 0.02079(19) -0.00522(14)
N1 0.0169(6) 0.0172(6) 0.0109(6) 0.0006(5) 0.0103(5) 0.0013(5)
N2 0.0205(6) 0.0142(6) 0.0119(6) 0.0032(5) 0.0120(6) 0.0031(5)
O1 0.0321(7) 0.0152(5) 0.0161(6) 0.0006(5) 0.0175(6) -0.0016(5)
O2 0.0293(6) 0.0135(5) 0.0186(6) 0.0039(5) 0.0191(5) 0.0034(4)
O3 0.0374(7) 0.0154(5) 0.0171(6) -0.0039(5) 0.0212(6) -0.0038(5)
O4 0.0294(6) 0.0154(6) 0.0142(5) 0.0022(5) 0.0166(5) 0.0019(4)
O5 0.0378(7) 0.0109(5) 0.0182(6) 0.0028(5) 0.0221(6) 0.0017(4)
O6 0.0251(6) 0.0178(6) 0.0186(6) 0.0016(5) 0.0168(5) -0.0013(5)
C1 0.0184(7) 0.0151(7) 0.0154(7) -0.0006(6) 0.0131(7) -0.0020(6)
C2 0.0186(7) 0.0153(7) 0.0153(7) 0.0015(6) 0.0130(7) 0.0026(6)
C3 0.0185(7) 0.0226(8) 0.0135(7) -0.0012(6) 0.0126(7) -0.0011(6)
C4 0.0202(7) 0.0170(7) 0.0169(7) -0.0017(6) 0.0147(7) -0.0037(6)
C5 0.0184(7) 0.0153(7) 0.0164(7) 0.0005(6) 0.0136(6) 0.0007(6)
C6 0.0164(7) 0.0182(7) 0.0129(7) 0.0004(6) 0.0113(6) 0.0003(6)
C7 0.0173(7) 0.0156(7) 0.0135(7) 0.0006(6) 0.0112(6) 0.0017(6)
C8 0.0165(7) 0.0151(7) 0.0138(7) -0.0016(6) 0.0114(6) -0.0007(5)
C9 0.0158(7) 0.0158(7) 0.0126(7) 0.0010(6) 0.0107(6) 0.0009(6)
C10 0.0212(8) 0.0123(7) 0.0166(8) -0.0005(6) 0.0144(7) -0.0003(6)
C11 0.0198(7) 0.0148(7) 0.0140(7) -0.0021(6) 0.0129(6) -0.0030(6)
C12 0.0168(7) 0.0167(7) 0.0123(7) 0.0009(6) 0.0112(6) 0.0013(6)
C13 0.0180(7) 0.0121(7) 0.0168(7) 0.0016(6) 0.0136(6) 0.0006(6)
C14 0.0189(7) 0.0136(7) 0.0144(7) 0.0005(6) 0.0131(6) -0.0005(5)
C15 0.0247(8) 0.0219(8) 0.0214(8) 0.0000(7) 0.0158(7) -0.0015(7)

loop_
_atom_type_symbol
_atom_type_description
_atom_type_scat_dispersion_real
_atom_type_scat_dispersion_imag
_atom_type_scat_source
C C 0.0033 0.0016 'International Tables Vol C Tables 4.2.6.8 and 6.1.1.4'
H H 0.0000 0.0000 'International Tables Vol C Tables 4.2.6.8 and 6.1.1.4'
N N 0.0061 0.0033 'International Tables Vol C Tables 4.2.6.8 and 6.1.1.4'
O O 0.0106 0.0060 'International Tables Vol C Tables 4.2.6.8 and 6.1.1.4'
Cl Cl 0.1484 0.1585 'International Tables Vol C Tables 4.2.6.8 and 6.1.1.4'
Br Br -0.2901 2.4595 'International Tables Vol C Tables 4.2.6.8 and 6.1.1.4'

loop_
_geom_angle_atom_site_label_1
_geom_angle_atom_site_label_2
_geom_angle_atom_site_label_3
_geom_angle_site_symmetry_1
_geom_angle_site_symmetry_3
_geom_angle
_geom_angle_publ_flag
C7 N1 N2 . . 113.63(13) ?
C8 N2 N1 . . 121.35(13) ?
C8 N2 H2 . . 121.2(15) ?
N1 N2 H2 . . 117.2(15) ?
C1 O1 H1 . . 112(3) ?
C11 O3 H3 . . 111.6(19) ?
C12 O4 H4 . . 112.6(18) ?
C13 O5 H5 . . 111.9(17) ?
C15 O6 H6 . . 107.8(17) ?
O1 C1 C2 . . 118.05(14) ?
O1 C1 C6 . . 123.52(14) ?
C2 C1 C6 . . 118.42(14) ?
C3 C2 C1 . . 121.82(14) ?
C3 C2 Br1 . . 119.27(12) ?
C1 C2 Br1 . . 118.90(12) ?
C2 C3 C4 . . 118.86(14) ?
C2 C3 H3A . . 120.6 ?
C4 C3 H3A . . 120.6 ?
C5 C4 C3 . . 121.40(14) ?
C5 C4 Cl1 . . 119.65(12) ?
C3 C4 Cl1 . . 118.92(12) ?
C4 C5 C6 . . 119.62(14) ?
C4 C5 H5A . . 120.2 ?
C6 C5 H5A . . 120.2 ?
C5 C6 C1 . . 119.81(14) ?
C5 C6 C7 . . 116.89(14) ?
C1 C6 C7 . . 123.30(14) ?
N1 C7 C6 . . 122.97(14) ?
N1 C7 H7 . . 118.5 ?
C6 C7 H7 . . 118.5 ?
O2 C8 N2 . . 122.77(14) ?
O2 C8 C9 . . 121.61(14) ?
N2 C8 C9 . . 115.61(13) ?
C14 C9 C10 . . 119.97(14) ?
C14 C9 C8 . . 120.49(14) ?
C10 C9 C8 . . 119.44(14) ?
C11 C10 C9 . . 120.15(14) ?
C11 C10 H10 . . 119.9 ?
C9 C10 H10 . . 119.9 ?
O3 C11 C10 . . 118.85(14) ?
O3 C11 C12 . . 121.39(14) ?
C10 C11 C12 . . 119.75(14) ?
O4 C12 C13 . . 121.65(14) ?
O4 C12 C11 . . 118.63(14) ?
C13 C12 C11 . . 119.67(14) ?
O5 C13 C14 . . 123.32(14) ?
O5 C13 C12 . . 115.94(14) ?
C14 C13 C12 . . 120.69(14) ?
C13 C14 C9 . . 119.64(14) ?
C13 C14 H14 . . 120.2 ?
C9 C14 H14 . . 120.2 ?
O6 C15 H15A . . 109.5 ?
O6 C15 H15B . . 109.5 ?
H15A C15 H15B . . 109.5 ?
O6 C15 H15C . . 109.5 ?
H15A C15 H15C . . 109.5 ?
H15B C15 H15C . . 109.5 ?

loop_
_geom_bond_atom_site_label_1
_geom_bond_atom_site_label_2
_geom_bond_site_symmetry_2
_geom_bond_distance
_geom_bond_publ_flag
Br1 C2 . 1.8852(15) ?
Cl1 C4 . 1.7460(16) ?
N1 C7 . 1.287(2) ?
N1 N2 . 1.3870(18) ?
N2 C8 . 1.348(2) ?
N2 H2 . 0.874(10) ?
O1 C1 . 1.3415(19) ?
O1 H1 . 0.832(10) ?
O2 C8 . 1.2438(19) ?
O3 C11 . 1.3642(19) ?
O3 H3 . 0.828(10) ?
O4 C12 . 1.3619(18) ?
O4 H4 . 0.833(10) ?
O5 C13 . 1.3538(18) ?
O5 H5 . 0.820(10) ?
O6 C15 . 1.437(2) ?
O6 H6 . 0.828(10) ?
C1 C2 . 1.397(2) ?
C1 C6 . 1.410(2) ?
C2 C3 . 1.379(2) ?
C3 C4 . 1.386(2) ?
C3 H3A . 0.9500 ?
C4 C5 . 1.382(2) ?
C5 C6 . 1.400(2) ?
C5 H5A . 0.9500 ?
C6 C7 . 1.457(2) ?
C7 H7 . 0.9500 ?
C8 C9 . 1.480(2) ?
C9 C14 . 1.397(2) ?
C9 C10 . 1.398(2) ?
C10 C11 . 1.390(2) ?
C10 H10 . 0.9500 ?
C11 C12 . 1.399(2) ?
C12 C13 . 1.396(2) ?
C13 C14 . 1.383(2) ?
C14 H14 . 0.9500 ?
C15 H15A . 0.9800 ?
C15 H15B . 0.9800 ?
C15 H15C . 0.9800 ?

loop_
_geom_hbond_atom_site_label_D
_geom_hbond_atom_site_label_H
_geom_hbond_atom_site_label_A
_geom_hbond_site_symmetry_A
_geom_hbond_distance_DH
_geom_hbond_distance_HA
_geom_hbond_distance_DA
_geom_hbond_angle_DHA
_geom_hbond_publ_flag
O1 H1 O5 4_556 0.830(10) 2.03(3) 2.607(2) 126(3) y
O3 H3 O6 7_567 0.830(10) 2.050(10) 2.856(2) 165(3) y
O4 H4 O1 4_546 0.830(10) 2.200(10) 3.027(2) 173(2) y
O5 H5 O2 4_546 0.820(10) 1.790(10) 2.608(2) 176(2) y
O6 H6 O2 . 0.830(10) 2.040(10) 2.843(2) 164(2) y
N2 H2 O6 4_546 0.870(10) 2.250(10) 3.112(2) 169(2) y

loop_
_geom_torsion_atom_site_label_1
_geom_torsion_atom_site_label_2
_geom_torsion_atom_site_label_3
_geom_torsion_atom_site_label_4
_geom_torsion_site_symmetry_1
_geom_torsion_site_symmetry_2
_geom_torsion_site_symmetry_3
_geom_torsion_site_symmetry_4
_geom_torsion
_geom_torsion_publ_flag
C7 N1 N2 C8 . . . . -165.52(15) ?
O1 C1 C2 C3 . . . . -177.88(15) ?
C6 C1 C2 C3 . . . . 2.7(2) ?
O1 C1 C2 Br1 . . . . 0.8(2) ?
C6 C1 C2 Br1 . . . . -178.63(11) ?
C1 C2 C3 C4 . . . . -1.2(2) ?
Br1 C2 C3 C4 . . . . -179.92(12) ?
C2 C3 C4 C5 . . . . -1.3(2) ?
C2 C3 C4 Cl1 . . . . 176.64(12) ?
C3 C4 C5 C6 . . . . 2.2(2) ?
Cl1 C4 C5 C6 . . . . -175.66(12) ?
C4 C5 C6 C1 . . . . -0.7(2) ?
C4 C5 C6 C7 . . . . 179.02(14) ?
O1 C1 C6 C5 . . . . 178.92(15) ?
C2 C1 C6 C5 . . . . -1.7(2) ?
O1 C1 C6 C7 . . . . -0.8(2) ?
C2 C1 C6 C7 . . . . 178.61(14) ?
N2 N1 C7 C6 . . . . -179.99(14) ?
C5 C6 C7 N1 . . . . -169.07(15) ?
C1 C6 C7 N1 . . . . 10.7(2) ?
N1 N2 C8 O2 . . . . -6.7(2) ?
N1 N2 C8 C9 . . . . 172.04(14) ?
O2 C8 C9 C14 . . . . 159.38(15) ?
N2 C8 C9 C14 . . . . -19.4(2) ?
O2 C8 C9 C10 . . . . -17.1(2) ?
N2 C8 C9 C10 . . . . 164.18(15) ?
C14 C9 C10 C11 . . . . 0.8(2) ?
C8 C9 C10 C11 . . . . 177.25(14) ?
C9 C10 C11 O3 . . . . -178.92(15) ?
C9 C10 C11 C12 . . . . 2.6(2) ?
O3 C11 C12 O4 . . . . 0.0(2) ?
C10 C11 C12 O4 . . . . 178.42(14) ?
O3 C11 C12 C13 . . . . 177.72(14) ?
C10 C11 C12 C13 . . . . -3.9(2) ?
O4 C12 C13 O5 . . . . 2.0(2) ?
C11 C12 C13 O5 . . . . -175.63(14) ?
O4 C12 C13 C14 . . . . 179.35(14) ?
C11 C12 C13 C14 . . . . 1.7(2) ?
O5 C13 C14 C9 . . . . 178.84(15) ?
C12 C13 C14 C9 . . . . 1.7(2) ?
C10 C9 C14 C13 . . . . -3.0(2) ?
C8 C9 C14 C13 . . . . -179.38(14) ?

loop_
_cod_related_entry_id
_cod_related_entry_database
_cod_related_entry_code
1 ChemSpider 30655753
